data_4078530
loop_
_publ_author_name
'Gl\"ockner, Andreas'
'Bannenberg, Thomas'
'Ibrom, Kerstin'
'Daniliuc, Constantin G.'
'Freytag, Matthias'
'Jones, Peter G.'
'Walter, Marc D.'
'Tamm, Matthias'

_publ_section_title
;
 Flexibility of an Open Indenyl Ligand in Iron(II) Complexes
;
_journal_issue 12
_journal_name_full Organometallics
_journal_page_first 4480
_journal_paper_doi 10.1021/om3003009
_journal_volume 31
_journal_year 2012
_chemical_formula_sum 'C21 H26 Fe O'
_chemical_formula_weight 350.27
_chemical_name_systematic
;
 ?
;
_space_group_IT_number 14
_symmetry_cell_setting monoclinic
_symmetry_space_group_name_Hall '-P 2ybc'
_symmetry_space_group_name_H-M 'P 1 21/c 1'
_atom_sites_solution_hydrogens geom
_atom_sites_solution_primary direct
_atom_sites_solution_secondary difmap
_audit_creation_method SHELXL-97
_cell_angle_alpha 90.00
_cell_angle_beta 97.385(2)
_cell_angle_gamma 90.00
_cell_formula_units_Z 4
_cell_length_a 12.3722(2)
_cell_length_b 9.2362(2)
_cell_length_c 15.8669(2)
_cell_measurement_reflns_used 17647
_cell_measurement_temperature 100(2)
_cell_measurement_theta_max 75.7931
_cell_measurement_theta_min 3.5994
_cell_volume 1798.10(5)
_computing_cell_refinement
;
CrysAlisPro, Agilent Technologies,
Version 1.171.34.49 (release 20-01-2011 CrysAlis171 .NET)
(compiled Jan 20 2011,15:58:25)
;
_computing_data_collection
;
CrysAlisPro, Agilent Technologies,
Version 1.171.34.49 (release 20-01-2011 CrysAlis171 .NET)
(compiled Jan 20 2011,15:58:25)
;
_computing_data_reduction
;
CrysAlisPro, Agilent Technologies,
Version 1.171.34.49 (release 20-01-2011 CrysAlis171 .NET)
(compiled Jan 20 2011,15:58:25)
;
_computing_molecular_graphics 'BRUKER XP'
_computing_publication_material SHELXL-97
_computing_structure_refinement 'SHELXL-97 (Sheldrick, 1997)'
_computing_structure_solution 'SHELXS-97 (Sheldrick, 1990)'
_diffrn_ambient_temperature 100(2)
_diffrn_detector_area_resol_mean 10.3543
_diffrn_measured_fraction_theta_full 1.000
_diffrn_measured_fraction_theta_max 1.000
_diffrn_measurement_device_type 'Oxford Diffraction Xcalibur, Atlas, Nova'
_diffrn_measurement_method '\w scans'
_diffrn_radiation_monochromator mirror
_diffrn_radiation_source 'Nova (Cu) X-ray Source'
_diffrn_radiation_type 'Cu K\a'
_diffrn_radiation_wavelength 1.54184
_diffrn_reflns_av_R_equivalents 0.0349
_diffrn_reflns_av_sigmaI/netI 0.0155
_diffrn_reflns_limit_h_max 15
_diffrn_reflns_limit_h_min -15
_diffrn_reflns_limit_k_max 11
_diffrn_reflns_limit_k_min -11
_diffrn_reflns_limit_l_max 19
_diffrn_reflns_limit_l_min -18
_diffrn_reflns_number 28475
_diffrn_reflns_theta_full 70.07
_diffrn_reflns_theta_max 70.07
_diffrn_reflns_theta_min 3.60
_exptl_absorpt_coefficient_mu 6.720
_exptl_absorpt_correction_T_max 1.00000
_exptl_absorpt_correction_T_min 0.60372
_exptl_absorpt_correction_type multi-scan
_exptl_absorpt_process_details
;
CrysAlisPro, Agilent Technologies,
Version 1.171.34.49 (release 20-01-2011 CrysAlis171 .NET)
(compiled Jan 20 2011,15:58:25)
;
_exptl_crystal_colour orange
_exptl_crystal_density_diffrn 1.294
_exptl_crystal_density_method 'not measured'
_exptl_crystal_description prism
_exptl_crystal_F_000 744
_exptl_crystal_size_max 0.12
_exptl_crystal_size_mid 0.10
_exptl_crystal_size_min 0.06
_refine_diff_density_max 0.551
_refine_diff_density_min -0.223
_refine_diff_density_rms 0.049
_refine_ls_extinction_method none
_refine_ls_goodness_of_fit_ref 1.023
_refine_ls_hydrogen_treatment mixed
_refine_ls_matrix_type full
_refine_ls_number_parameters 226
_refine_ls_number_reflns 3415
_refine_ls_number_restraints 1
_refine_ls_restrained_S_all 1.024
_refine_ls_R_factor_all 0.0357
_refine_ls_R_factor_gt 0.0342
_refine_ls_shift/su_max 0.075
_refine_ls_shift/su_mean 0.002
_refine_ls_structure_factor_coef Fsqd
_refine_ls_weighting_details 'calc w=1/[\s^2^(Fo^2^)+(0.0435P)^2^+1.6194P] where P=(Fo^2^+2Fc^2^)/3'
_refine_ls_weighting_scheme calc
_refine_ls_wR_factor_gt 0.0876
_refine_ls_wR_factor_ref 0.0887
_reflns_number_gt 3267
_reflns_number_total 3415
_reflns_threshold_expression >2sigma(I)
_cod_data_source_file om3003009_si_001.cif
_cod_data_source_block andyg69
_cod_original_sg_symbol_H-M 'P 21/c'
_cod_database_code 4078530

loop_
_symmetry_equiv_pos_as_xyz
'x, y, z'
'-x, y+1/2, -z+1/2'
'-x, -y, -z'
'x, -y-1/2, z-1/2'

loop_
_atom_site_label
_atom_site_type_symbol
_atom_site_fract_x
_atom_site_fract_y
_atom_site_fract_z
_atom_site_U_iso_or_equiv
_atom_site_adp_type
_atom_site_occupancy
_atom_site_symmetry_multiplicity
_atom_site_calc_flag
_atom_site_refinement_flags
Fe Fe 0.22514(2) 0.34634(3) 0.144620(18) 0.02106(11) Uani 1 1 d .
O O 0.33978(14) 0.43389(18) 0.30631(10) 0.0424(4) Uani 1 1 d .
C1 C 0.06115(19) 0.3843(3) 0.15147(17) 0.0378(5) Uani 1 1 d D
H1A H 0.015(2) 0.369(3) 0.1088(17) 0.061(10) Uiso 1 1 d D
H1B H 0.037(2) 0.380(3) 0.2003(15) 0.046(8) Uiso 1 1 d D
C2 C 0.11576(17) 0.5159(2) 0.14527(14) 0.0326(5) Uani 1 1 d .
C3 C 0.17095(16) 0.5311(2) 0.07267(14) 0.0303(4) Uani 1 1 d .
H3 H 0.131(2) 0.482(3) 0.0170(16) 0.036(6) Uiso 1 1 d .
C4 C 0.23893(17) 0.6559(2) 0.05313(14) 0.0295(4) Uani 1 1 d .
C5 C 0.21830(17) 0.7199(3) -0.02720(15) 0.0392(5) Uani 1 1 d .
H5 H 0.1623 0.6818 -0.0677 0.047 Uiso 1 1 calc R
C6 C 0.27854(19) 0.8386(3) -0.04870(17) 0.0442(6) Uani 1 1 d .
H6 H 0.2626 0.8820 -0.1032 0.053 Uiso 1 1 calc R
C7 C 0.36105(18) 0.8931(2) 0.00888(16) 0.0375(5) Uani 1 1 d .
H7 H 0.4013 0.9753 -0.0051 0.045 Uiso 1 1 calc R
C8 C 0.38488(18) 0.8277(2) 0.08678(15) 0.0351(5) Uani 1 1 d .
H8 H 0.4431 0.8638 0.1260 0.042 Uiso 1 1 calc R
C9 C 0.32559(18) 0.7101(2) 0.10900(14) 0.0325(5) Uani 1 1 d .
H9 H 0.3441 0.6658 0.1630 0.039 Uiso 1 1 calc R
C10 C 0.1197(2) 0.6269(3) 0.21558(16) 0.0388(5) Uani 1 1 d .
H10A H 0.0603 0.6966 0.2022 0.058 Uiso 1 1 calc R
H10B H 0.1897 0.6779 0.2209 0.058 Uiso 1 1 calc R
H10C H 0.1117 0.5782 0.2693 0.058 Uiso 1 1 calc R
C11 C 0.36381(16) 0.2221(2) 0.13234(13) 0.0290(4) Uani 1 1 d .
C12 C 0.31725(16) 0.2701(2) 0.05084(12) 0.0261(4) Uani 1 1 d .
C13 C 0.20904(16) 0.2116(2) 0.03494(12) 0.0254(4) Uani 1 1 d .
C14 C 0.18998(17) 0.1278(2) 0.10702(13) 0.0272(4) Uani 1 1 d .
C15 C 0.28422(17) 0.1351(2) 0.16793(13) 0.0282(4) Uani 1 1 d .
C16 C 0.47909(18) 0.2460(3) 0.17192(17) 0.0458(6) Uani 1 1 d .
H16A H 0.5247 0.1656 0.1569 0.069 Uiso 1 1 calc R
H16B H 0.4817 0.2510 0.2338 0.069 Uiso 1 1 calc R
H16C H 0.5063 0.3370 0.1508 0.069 Uiso 1 1 calc R
C17 C 0.3732(2) 0.3562(3) -0.01085(16) 0.0392(5) Uani 1 1 d .
H17A H 0.4327 0.4124 0.0202 0.059 Uiso 1 1 calc R
H17B H 0.3207 0.4221 -0.0425 0.059 Uiso 1 1 calc R
H17C H 0.4028 0.2903 -0.0506 0.059 Uiso 1 1 calc R
C18 C 0.13347(19) 0.2240(3) -0.04651(14) 0.0383(5) Uani 1 1 d .
H18A H 0.1352 0.1338 -0.0788 0.057 Uiso 1 1 calc R
H18B H 0.1566 0.3046 -0.0801 0.057 Uiso 1 1 calc R
H18C H 0.0591 0.2416 -0.0338 0.057 Uiso 1 1 calc R
C19 C 0.09126(19) 0.0373(3) 0.11393(16) 0.0410(5) Uani 1 1 d .
H19A H 0.1019 -0.0596 0.0912 0.062 Uiso 1 1 calc R
H19B H 0.0274 0.0826 0.0814 0.062 Uiso 1 1 calc R
H19C H 0.0798 0.0296 0.1737 0.062 Uiso 1 1 calc R
C20 C 0.3006(2) 0.0562(3) 0.25101(15) 0.0438(6) Uani 1 1 d .
H20A H 0.2316 0.0528 0.2751 0.066 Uiso 1 1 calc R
H20B H 0.3555 0.1068 0.2904 0.066 Uiso 1 1 calc R
H20C H 0.3255 -0.0426 0.2419 0.066 Uiso 1 1 calc R
C21 C 0.28897(17) 0.4072(2) 0.24206(14) 0.0302(4) Uani 1 1 d .

loop_
_atom_site_aniso_label
_atom_site_aniso_U_11
_atom_site_aniso_U_22
_atom_site_aniso_U_33
_atom_site_aniso_U_23
_atom_site_aniso_U_13
_atom_site_aniso_U_12
Fe 0.01924(16) 0.02072(17) 0.02278(17) -0.00135(11) 0.00103(11) 0.00058(11)
O 0.0520(10) 0.0393(9) 0.0333(8) -0.0086(7) -0.0046(7) 0.0098(8)
C1 0.0294(11) 0.0392(13) 0.0448(14) 0.0056(11) 0.0052(10) 0.0021(10)
C2 0.0264(10) 0.0321(11) 0.0389(12) 0.0041(9) 0.0028(8) 0.0060(8)
C3 0.0252(10) 0.0318(11) 0.0327(11) 0.0010(9) -0.0010(8) 0.0029(8)
C4 0.0292(10) 0.0244(10) 0.0368(11) 0.0014(8) 0.0108(9) 0.0042(8)
C5 0.0254(10) 0.0547(15) 0.0367(12) 0.0054(11) 0.0007(9) -0.0008(10)
C6 0.0327(12) 0.0566(16) 0.0441(13) 0.0255(12) 0.0074(10) 0.0047(10)
C7 0.0334(11) 0.0280(11) 0.0540(14) 0.0058(10) 0.0174(10) 0.0024(9)
C8 0.0308(11) 0.0360(12) 0.0393(12) -0.0068(9) 0.0077(9) -0.0011(9)
C9 0.0344(11) 0.0331(11) 0.0299(10) 0.0020(9) 0.0042(8) 0.0062(9)
C10 0.0443(13) 0.0317(12) 0.0433(13) 0.0035(10) 0.0172(10) 0.0119(10)
C11 0.0223(9) 0.0306(11) 0.0329(10) -0.0111(9) -0.0016(8) 0.0055(8)
C12 0.0236(9) 0.0259(10) 0.0292(10) -0.0072(8) 0.0047(8) -0.0031(8)
C13 0.0253(9) 0.0245(10) 0.0256(9) -0.0050(8) 0.0003(7) -0.0036(8)
C14 0.0297(10) 0.0207(9) 0.0312(10) -0.0037(8) 0.0037(8) -0.0021(8)
C15 0.0345(11) 0.0229(10) 0.0265(10) -0.0041(8) 0.0013(8) 0.0076(8)
C16 0.0241(11) 0.0570(16) 0.0534(15) -0.0222(13) -0.0067(10) 0.0096(10)
C17 0.0386(12) 0.0406(13) 0.0418(13) -0.0079(10) 0.0177(10) -0.0087(10)
C18 0.0411(12) 0.0393(13) 0.0310(11) -0.0032(9) -0.0085(9) -0.0073(10)
C19 0.0403(13) 0.0331(12) 0.0506(14) -0.0009(10) 0.0094(11) -0.0107(10)
C20 0.0673(16) 0.0314(12) 0.0311(11) 0.0008(9) 0.0001(11) 0.0180(11)
C21 0.0300(10) 0.0229(10) 0.0372(11) -0.0010(9) 0.0026(9) 0.0058(8)

loop_
_atom_type_symbol
_atom_type_description
_atom_type_scat_dispersion_real
_atom_type_scat_dispersion_imag
_atom_type_scat_source
C C 0.0181 0.0091 'International Tables Vol C Tables 4.2.6.8 and 6.1.1.4'
H H 0.0000 0.0000 'International Tables Vol C Tables 4.2.6.8 and 6.1.1.4'
O O 0.0492 0.0322 'International Tables Vol C Tables 4.2.6.8 and 6.1.1.4'
Fe Fe -1.1336 3.1974 'International Tables Vol C Tables 4.2.6.8 and 6.1.1.4'

loop_
_geom_angle_atom_site_label_1
_geom_angle_atom_site_label_2
_geom_angle_atom_site_label_3
_geom_angle
C21 Fe C2 88.49(9)
C21 Fe C1 103.56(10)
C2 Fe C1 39.46(9)
C21 Fe C11 88.62(9)
C2 Fe C11 163.51(9)
C1 Fe C11 156.29(9)
C21 Fe C15 92.04(9)
C2 Fe C15 156.19(9)
C1 Fe C15 117.93(9)
C11 Fe C15 40.19(9)
C21 Fe C12 120.74(9)
C2 Fe C12 131.99(8)
C1 Fe C12 135.57(9)
C11 Fe C12 39.43(8)
C15 Fe C12 66.83(8)
C21 Fe C3 107.22(9)
C2 Fe C3 39.65(8)
C1 Fe C3 69.36(9)
C11 Fe C3 126.80(9)
C15 Fe C3 157.59(8)
C12 Fe C3 92.93(8)
C21 Fe C13 154.34(9)
C2 Fe C13 116.99(8)
C1 Fe C13 98.76(9)
C11 Fe C13 66.11(8)
C15 Fe C13 66.08(8)
C12 Fe C13 39.62(7)
C3 Fe C13 92.33(8)
C21 Fe C14 127.45(9)
C2 Fe C14 127.37(8)
C1 Fe C14 90.52(9)
C11 Fe C14 66.13(8)
C15 Fe C14 39.11(8)
C12 Fe C14 66.17(8)
C3 Fe C14 125.00(8)
C13 Fe C14 39.08(8)
C2 C1 Fe 70.07(13)
C1 C2 C3 115.5(2)
C1 C2 C10 120.5(2)
C3 C2 C10 123.9(2)
C1 C2 Fe 70.47(13)
C3 C2 Fe 71.84(12)
C10 C2 Fe 123.89(15)
C2 C3 C4 126.3(2)
C2 C3 Fe 68.51(12)
C4 C3 Fe 126.25(14)
C9 C4 C5 117.6(2)
C9 C4 C3 123.9(2)
C5 C4 C3 118.5(2)
C6 C5 C4 121.0(2)
C7 C6 C5 120.0(2)
C8 C7 C6 119.5(2)
C7 C8 C9 121.1(2)
C8 C9 C4 120.7(2)
C12 C11 C15 108.30(17)
C12 C11 C16 126.1(2)
C15 C11 C16 125.4(2)
C12 C11 Fe 70.82(11)
C15 C11 Fe 70.10(11)
C16 C11 Fe 128.83(15)
C11 C12 C13 107.62(18)
C11 C12 C17 126.48(19)
C13 C12 C17 125.72(19)
C11 C12 Fe 69.75(11)
C13 C12 Fe 70.92(11)
C17 C12 Fe 128.41(15)
C14 C13 C12 108.06(17)
C14 C13 C18 125.73(18)
C12 C13 C18 125.95(19)
C14 C13 Fe 70.68(11)
C12 C13 Fe 69.46(11)
C18 C13 Fe 130.03(15)
C15 C14 C13 108.35(18)
C15 C14 C19 125.8(2)
C13 C14 C19 125.67(19)
C15 C14 Fe 69.13(11)
C13 C14 Fe 70.24(11)
C19 C14 Fe 130.34(16)
C14 C15 C11 107.65(18)
C14 C15 C20 125.7(2)
C11 C15 C20 126.5(2)
C14 C15 Fe 71.76(11)
C11 C15 Fe 69.71(11)
C20 C15 Fe 127.76(15)
O C21 Fe 171.82(18)

loop_
_geom_bond_atom_site_label_1
_geom_bond_atom_site_label_2
_geom_bond_distance
Fe C21 1.737(2)
Fe C2 2.070(2)
Fe C1 2.076(2)
Fe C11 2.0941(19)
Fe C15 2.099(2)
Fe C12 2.1082(19)
Fe C3 2.114(2)
Fe C13 2.1278(19)
Fe C14 2.134(2)
O C21 1.153(3)
C1 C2 1.400(3)
C2 C3 1.420(3)
C2 C10 1.512(3)
C3 C4 1.483(3)
C4 C9 1.394(3)
C4 C5 1.399(3)
C5 C6 1.393(3)
C6 C7 1.375(4)
C7 C8 1.373(3)
C8 C9 1.381(3)
C11 C12 1.418(3)
C11 C15 1.441(3)
C11 C16 1.499(3)
C12 C13 1.436(3)
C12 C17 1.498(3)
C13 C14 1.425(3)
C13 C18 1.499(3)
C14 C15 1.417(3)
C14 C19 1.496(3)
C15 C20 1.497(3)

loop_
_geom_torsion_atom_site_label_1
_geom_torsion_atom_site_label_2
_geom_torsion_atom_site_label_3
_geom_torsion_atom_site_label_4
_geom_torsion
C21 Fe C1 C2 70.39(16)
C11 Fe C1 C2 -170.43(19)
C15 Fe C1 C2 170.14(13)
C12 Fe C1 C2 -105.34(16)
C3 Fe C1 C2 -33.17(13)
C13 Fe C1 C2 -122.36(14)
C14 Fe C1 C2 -160.73(14)
Fe C1 C2 C3 57.63(17)
Fe C1 C2 C10 -118.54(19)
C21 Fe C2 C1 -113.64(16)
C11 Fe C2 C1 166.4(3)
C15 Fe C2 C1 -22.0(3)
C12 Fe C2 C1 114.73(16)
C3 Fe C2 C1 126.6(2)
C13 Fe C2 C1 69.53(16)
C14 Fe C2 C1 24.53(18)
C21 Fe C2 C3 119.72(14)
C1 Fe C2 C3 -126.6(2)
C11 Fe C2 C3 39.7(3)
C15 Fe C2 C3 -148.65(19)
C12 Fe C2 C3 -11.91(17)
C13 Fe C2 C3 -57.10(14)
C14 Fe C2 C3 -102.10(14)
C21 Fe C2 C10 0.55(19)
C1 Fe C2 C10 114.2(2)
C11 Fe C2 C10 -79.4(4)
C15 Fe C2 C10 92.2(3)
C12 Fe C2 C10 -131.08(17)
C3 Fe C2 C10 -119.2(2)
C13 Fe C2 C10 -176.27(17)
C14 Fe C2 C10 138.73(17)
C1 C2 C3 C4 -176.9(2)
C10 C2 C3 C4 -0.8(3)
Fe C2 C3 C4 -120.0(2)
C1 C2 C3 Fe -56.91(17)
C10 C2 C3 Fe 119.1(2)
C21 Fe C3 C2 -65.35(14)
C1 Fe C3 C2 33.02(14)
C11 Fe C3 C2 -166.90(12)
C15 Fe C3 C2 146.6(2)
C12 Fe C3 C2 171.17(13)
C13 Fe C3 C2 131.51(13)
C14 Fe C3 C2 108.43(14)
C21 Fe C3 C4 54.7(2)
C2 Fe C3 C4 120.0(2)
C1 Fe C3 C4 153.0(2)
C11 Fe C3 C4 -46.9(2)
C15 Fe C3 C4 -93.4(3)
C12 Fe C3 C4 -68.82(19)
C13 Fe C3 C4 -108.48(19)
C14 Fe C3 C4 -131.56(17)
C2 C3 C4 C9 53.4(3)
Fe C3 C4 C9 -35.2(3)
C2 C3 C4 C5 -129.3(2)
Fe C3 C4 C5 142.13(18)
C9 C4 C5 C6 -3.4(3)
C3 C4 C5 C6 179.1(2)
C4 C5 C6 C7 1.2(4)
C5 C6 C7 C8 1.4(4)
C6 C7 C8 C9 -1.6(3)
C7 C8 C9 C4 -0.8(3)
C5 C4 C9 C8 3.2(3)
C3 C4 C9 C8 -179.4(2)
C21 Fe C11 C12 -146.55(13)
C2 Fe C11 C12 -66.6(3)
C1 Fe C11 C12 91.5(3)
C15 Fe C11 C12 118.65(16)
C3 Fe C11 C12 -35.96(15)
C13 Fe C11 C12 38.02(11)
C14 Fe C11 C12 80.94(12)
C21 Fe C11 C15 94.80(13)
C2 Fe C11 C15 174.8(3)
C1 Fe C11 C15 -27.1(3)
C12 Fe C11 C15 -118.65(16)
C3 Fe C11 C15 -154.61(12)
C13 Fe C11 C15 -80.63(12)
C14 Fe C11 C15 -37.72(12)
C21 Fe C11 C16 -25.2(2)
C2 Fe C11 C16 54.8(4)
C1 Fe C11 C16 -147.1(3)
C15 Fe C11 C16 -120.0(3)
C12 Fe C11 C16 121.4(3)
C3 Fe C11 C16 85.4(2)
C13 Fe C11 C16 159.4(2)
C14 Fe C11 C16 -157.7(2)
C15 C11 C12 C13 -0.8(2)
C16 C11 C12 C13 174.3(2)
Fe C11 C12 C13 -61.14(14)
C15 C11 C12 C17 -176.22(19)
C16 C11 C12 C17 -1.2(3)
Fe C11 C12 C17 123.4(2)
C15 C11 C12 Fe 60.35(14)
C16 C11 C12 Fe -124.6(2)
C21 Fe C12 C11 39.87(16)
C2 Fe C12 C11 159.49(13)
C1 Fe C12 C11 -144.96(14)
C15 Fe C12 C11 -38.03(12)
C3 Fe C12 C11 151.91(13)
C13 Fe C12 C11 -117.97(17)
C14 Fe C12 C11 -80.84(13)
C21 Fe C12 C13 157.85(13)
C2 Fe C12 C13 -82.54(15)
C1 Fe C12 C13 -26.98(18)
C11 Fe C12 C13 117.97(17)
C15 Fe C12 C13 79.95(13)
C3 Fe C12 C13 -90.11(12)
C14 Fe C12 C13 37.14(12)
C21 Fe C12 C17 -81.2(2)
C2 Fe C12 C17 38.4(2)
C1 Fe C12 C17 94.0(2)
C11 Fe C12 C17 -121.1(2)
C15 Fe C12 C17 -159.1(2)
C3 Fe C12 C17 30.8(2)
C13 Fe C12 C17 120.9(2)
C14 Fe C12 C17 158.1(2)
C11 C12 C13 C14 0.0(2)
C17 C12 C13 C14 175.47(19)
Fe C12 C13 C14 -60.40(14)
C11 C12 C13 C18 -174.4(2)
C17 C12 C13 C18 1.1(3)
Fe C12 C13 C18 125.2(2)
C11 C12 C13 Fe 60.39(14)
C17 C12 C13 Fe -124.1(2)
C21 Fe C13 C14 70.4(2)
C2 Fe C13 C14 -116.96(13)
C1 Fe C13 C14 -79.91(13)
C11 Fe C13 C14 80.99(13)
C15 Fe C13 C14 36.85(12)
C12 Fe C13 C14 118.84(17)
C3 Fe C13 C14 -149.38(12)
C21 Fe C13 C12 -48.5(3)
C2 Fe C13 C12 124.21(13)
C1 Fe C13 C12 161.25(13)
C11 Fe C13 C12 -37.84(12)
C15 Fe C13 C12 -81.99(13)
C3 Fe C13 C12 91.78(12)
C14 Fe C13 C12 -118.84(17)
C21 Fe C13 C18 -168.7(2)
C2 Fe C13 C18 3.9(2)
C1 Fe C13 C18 41.0(2)
C11 Fe C13 C18 -158.1(2)
C15 Fe C13 C18 157.7(2)
C12 Fe C13 C18 -120.3(2)
C3 Fe C13 C18 -28.5(2)
C14 Fe C13 C18 120.9(2)
C12 C13 C14 C15 0.8(2)
C18 C13 C14 C15 175.2(2)
Fe C13 C14 C15 -58.81(14)
C12 C13 C14 C19 -174.3(2)
C18 C13 C14 C19 0.1(3)
Fe C13 C14 C19 126.1(2)
C12 C13 C14 Fe 59.63(14)
C18 C13 C14 Fe -126.0(2)
C21 Fe C14 C15 -29.42(17)
C2 Fe C14 C15 -152.32(13)
C1 Fe C14 C15 -137.01(14)
C11 Fe C14 C15 38.74(13)
C12 Fe C14 C15 82.03(13)
C3 Fe C14 C15 158.08(12)
C13 Fe C14 C15 119.66(17)
C21 Fe C14 C13 -149.08(13)
C2 Fe C14 C13 88.02(14)
C1 Fe C14 C13 103.32(13)
C11 Fe C14 C13 -80.93(13)
C15 Fe C14 C13 -119.66(17)
C12 Fe C14 C13 -37.64(11)
C3 Fe C14 C13 38.41(15)
C21 Fe C14 C19 90.4(2)
C2 Fe C14 C19 -32.5(2)
C1 Fe C14 C19 -17.2(2)
C11 Fe C14 C19 158.6(2)
C15 Fe C14 C19 119.8(3)
C12 Fe C14 C19 -158.2(2)
C3 Fe C14 C19 -82.1(2)
C13 Fe C14 C19 -120.5(3)
C13 C14 C15 C11 -1.3(2)
C19 C14 C15 C11 173.8(2)
Fe C14 C15 C11 -60.80(13)
C13 C14 C15 C20 -176.66(19)
C19 C14 C15 C20 -1.5(3)
Fe C14 C15 C20 123.9(2)
C13 C14 C15 Fe 59.49(14)
C19 C14 C15 Fe -125.4(2)
C12 C11 C15 C14 1.3(2)
C16 C11 C15 C14 -173.78(19)
Fe C11 C15 C14 62.11(13)
C12 C11 C15 C20 176.60(19)
C16 C11 C15 C20 1.5(3)
Fe C11 C15 C20 -122.6(2)
C12 C11 C15 Fe -60.81(14)
C16 C11 C15 Fe 124.1(2)
C21 Fe C15 C14 157.03(13)
C2 Fe C15 C14 66.2(2)
C1 Fe C15 C14 50.51(16)
C11 Fe C15 C14 -117.53(17)
C12 Fe C15 C14 -80.20(13)
C3 Fe C15 C14 -53.3(3)
C13 Fe C15 C14 -36.82(12)
C21 Fe C15 C11 -85.44(13)
C2 Fe C15 C11 -176.32(19)
C1 Fe C15 C11 168.03(13)
C12 Fe C15 C11 37.32(11)
C3 Fe C15 C11 64.2(3)
C13 Fe C15 C11 80.71(12)
C14 Fe C15 C11 117.53(17)
C21 Fe C15 C20 35.6(2)
C2 Fe C15 C20 -55.3(3)
C1 Fe C15 C20 -71.0(2)
C11 Fe C15 C20 121.0(3)
C12 Fe C15 C20 158.3(2)
C3 Fe C15 C20 -174.8(2)
C13 Fe C15 C20 -158.3(2)
C14 Fe C15 C20 -121.5(3)
C2 Fe C21 O -180(100)
C1 Fe C21 O 143.3(14)
C11 Fe C21 O -16.1(14)
C15 Fe C21 O 23.9(14)
C12 Fe C21 O -40.2(15)
C3 Fe C21 O -144.4(14)
C13 Fe C21 O -6.4(16)
C14 Fe C21 O 42.0(15)
